data_2208960
loop_
_publ_author_name
'Li, Yan-Guo'
'Chen, Hong-Ji'

_publ_section_title
;
 Bis(2-formylphenolato-\k^2^<i>O</i>,<i>O</i>')nickel(II)
;
_journal_coeditor_code NG2026
_journal_issue 5
_journal_name_full 'Acta Crystallographica Section E'
_journal_page_first m1038
_journal_page_last m1039
_journal_paper_doi 10.1107/S1600536806012931
_journal_volume 62
_journal_year 2006
_chemical_formula_iupac '[Ni (C7 H5 O2)2]'
_chemical_formula_moiety 'C14 H10 Ni O4'
_chemical_formula_sum 'C14 H10 Ni O4'
_chemical_formula_weight 300.93
_chemical_name_systematic
;
Bis(2-formylphenolato-\k^2^O,O')nickel(II)
;
_space_group_IT_number 14
_symmetry_cell_setting monoclinic
_symmetry_space_group_name_Hall '-P 2ybc'
_symmetry_space_group_name_H-M 'P 1 21/c 1'
_atom_sites_solution_hydrogens geom
_atom_sites_solution_primary direct
_atom_sites_solution_secondary difmap
_audit_creation_method SHELXL97
_cell_angle_alpha 90.00
_cell_angle_beta 95.67(3)
_cell_angle_gamma 90.00
_cell_formula_units_Z 2
_cell_length_a 12.934(3)
_cell_length_b 5.8270(10)
_cell_length_c 8.108(2)
_cell_measurement_reflns_used 25
_cell_measurement_temperature 293(2)
_cell_measurement_theta_max 15
_cell_measurement_theta_min 6.5
_cell_volume 608.1(2)
_computing_cell_refinement XSCANS
_computing_data_collection 'XSCANS (Siemens, 1990)'
_computing_data_reduction 'SHELXTL-Plus (Bruker, 1998)'
_computing_molecular_graphics SHELXTL-Plus
_computing_publication_material SHELXL97
_computing_structure_refinement 'SHELXL97 (Sheldrick, 1997)'
_computing_structure_solution 'SHELXS97 (Sheldrick, 1997)'
_diffrn_ambient_temperature 293(2)
_diffrn_measured_fraction_theta_full 0.981
_diffrn_measured_fraction_theta_max 0.981
_diffrn_measurement_device_type 'Siemens R3m'
_diffrn_measurement_method \w
_diffrn_radiation_monochromator graphite
_diffrn_radiation_source 'fine-focus sealed tube'
_diffrn_radiation_type MoK\a
_diffrn_radiation_wavelength 0.71073
_diffrn_reflns_av_R_equivalents 0.0331
_diffrn_reflns_av_sigmaI/netI 0.0616
_diffrn_reflns_limit_h_max 7
_diffrn_reflns_limit_h_min -16
_diffrn_reflns_limit_k_max 7
_diffrn_reflns_limit_k_min -5
_diffrn_reflns_limit_l_max 9
_diffrn_reflns_limit_l_min -10
_diffrn_reflns_number 2151
_diffrn_reflns_theta_full 27.04
_diffrn_reflns_theta_max 27.04
_diffrn_reflns_theta_min 3.17
_diffrn_standards_decay_% 0
_diffrn_standards_interval_count 200
_diffrn_standards_number 2
_exptl_absorpt_coefficient_mu 1.601
_exptl_absorpt_correction_T_max 0.774
_exptl_absorpt_correction_T_min 0.688
_exptl_absorpt_correction_type psi-scan
_exptl_absorpt_process_details '(Kopfmann & Huber, 1968)'
_exptl_crystal_colour red
_exptl_crystal_density_diffrn 1.644
_exptl_crystal_density_method 'not measured'
_exptl_crystal_description block
_exptl_crystal_F_000 308
_exptl_crystal_size_max 0.24
_exptl_crystal_size_mid 0.21
_exptl_crystal_size_min 0.16
_refine_diff_density_max 0.507
_refine_diff_density_min -0.391
_refine_ls_extinction_coef 0.001
_refine_ls_extinction_expression Fc^*^=kFc[1+0.001xFc^2^\l^3^/sin(2\q)]^-1/4^
_refine_ls_extinction_method 'SHELXL97 (Sheldrick, 1997)'
_refine_ls_goodness_of_fit_ref 1.050
_refine_ls_hydrogen_treatment constr
_refine_ls_matrix_type full
_refine_ls_number_parameters 89
_refine_ls_number_reflns 1224
_refine_ls_number_restraints 0
_refine_ls_restrained_S_all 1.050
_refine_ls_R_factor_all 0.0816
_refine_ls_R_factor_gt 0.0463
_refine_ls_shift/su_max 0.032
_refine_ls_shift/su_mean 0.045
_refine_ls_structure_factor_coef Fsqd
_refine_ls_weighting_details 'calc w = 1/[\s^2^(Fo^2^)+(0.0158P)^2^+1.3629P] where P=(Fo^2^+2Fc^2^)/3'
_refine_ls_weighting_scheme calc
_refine_ls_wR_factor_gt 0.0872
_refine_ls_wR_factor_ref 0.0997
_reflns_number_gt 856
_reflns_number_total 1224
_reflns_threshold_expression I>2\s(I)
_cod_data_source_file ng2026.cif
_cod_data_source_block I
_cod_depositor_comments
;
The following automatic conversions were performed:

'_symmetry_cell_setting' value 'Monoclinic' changed to 'monoclinic'
according to /home/saulius/struct/CIF-dictionaries/cif_core.dic
dictionary named 'cif_core.dic' version 2.4.1 from
2010-06-29.

'_geom_bond_publ_flag' value 'Yes' changed to 'yes'
according to /home/saulius/struct/CIF-dictionaries/cif_core.dic
dictionary named 'cif_core.dic' version 2.4.1 from 2010-06-29 (2
times).

'_geom_angle_publ_flag' value 'Yes' changed to 'yes'
according to /home/saulius/struct/CIF-dictionaries/cif_core.dic
dictionary named 'cif_core.dic' version 2.4.1 from 2010-06-29 (2
times).

Automatic conversion script
Id: cif_fix_values 1715 2011-07-08 13:25:40Z adriana 
;
_cod_original_sg_symbol_H-M 'P 21/c'
_cod_database_code 2208960
_cod_database_fobs_code 2208960

loop_
_symmetry_equiv_pos_as_xyz
'x, y, z'
'-x, y+1/2, -z+1/2'
'-x, -y, -z'
'x, -y-1/2, z-1/2'

loop_
_atom_site_type_symbol
_atom_site_label
_atom_site_fract_x
_atom_site_fract_y
_atom_site_fract_z
_atom_site_U_iso_or_equiv
_atom_site_adp_type
_atom_site_calc_flag
_atom_site_refinement_flags
_atom_site_occupancy
. . . . . . . . . .

loop_
_cod_entry_issue_id
_cod_entry_issue_origin
_cod_entry_issue_severity
_cod_entry_issue_description
_cod_entry_issue_author
_cod_entry_issue_date
1 original retraction
;
    This file does not describe any real compound and was retracted by
    the authors. The previously deposited coordinates can be reviewed
    in older revisions of this file or in the COD Subversion
    repository, svn://www.crystallography.net/cod/retracted/.

    The precise reasons for the retraction and other circumstances are
    extensively discussed in the Acta Cryst. E editorial:

    William T. A. Harrison, Jim Simpson and Matthias Weil, Acta
    Cryst. E 66 (2010) e1--e2

    http://journals.iucr.org/e/issues/2010/01/00/me0406/index.html
    http://journals.iucr.org/e/issues/2010/01/00/me0406/me0406.pdf
    doi:10.1107/S1600536809051757
    (http://dx.doi.org/10.1107/S1600536809051757)
;
'Saulius Gra\<zulis' 2010-03-20
